data_2207006
loop_
_publ_author_name
'Naumov, Pan\(ce'
'Jordanovska, Vera'
'Ng, Seik Weng'

_publ_section_title
;
Bis(benzylaminium) tetraaquadisulfatomanganate(II)
;
_journal_coeditor_code LH6494
_journal_issue 10
_journal_name_full 'Acta Crystallographica, Section E'
_journal_page_first m1970
_journal_page_last m1971
_journal_paper_doi 10.1107/S1600536805028370
_journal_volume 61
_journal_year 2005
_chemical_formula_iupac '(C7 H10 N)2 [Mn (S O4)2 (H2 O)4]'
_chemical_formula_moiety '2C7 H10 N + , H8 Mn N2 O12 S2 2-'
_chemical_formula_sum 'C14 H28 Mn N2 O12 S2'
_chemical_formula_weight 535.44
_chemical_name_systematic
;
Bis(benzylaminium) tetraaquadisulfatomanganate(II)
;
_space_group_IT_number 2
_symmetry_cell_setting triclinic
_symmetry_space_group_name_Hall '-P 1'
_symmetry_space_group_name_H-M 'P -1'
_atom_sites_solution_hydrogens geom
_atom_sites_solution_primary direct
_atom_sites_solution_secondary difmap
_audit_creation_method SHELXL97
_cell_angle_alpha 80.6200(10)
_cell_angle_beta 82.6390(10)
_cell_angle_gamma 77.6130(10)
_cell_formula_units_Z 1
_cell_length_a 6.5934(4)
_cell_length_b 8.0307(5)
_cell_length_c 11.2873(8)
_cell_measurement_reflns_used 2764
_cell_measurement_temperature 295(2)
_cell_measurement_theta_max 28.3
_cell_measurement_theta_min 2.6
_cell_volume 573.24(6)
_computing_cell_refinement 'SAINT (Bruker, 2003)'
_computing_data_collection 'SMART (Bruker, 2003)'
_computing_data_reduction SAINT
_computing_molecular_graphics 'ORTEPII (Johnson, 1976)'
_computing_publication_material SHELXL97
_computing_structure_refinement 'SHELXL97 (Sheldrick, 1997)'
_computing_structure_solution 'difference Fourier, with Mn1 at (1/2,1/2,1/2)'
_diffrn_ambient_temperature 295(2)
_diffrn_measured_fraction_theta_full 0.99
_diffrn_measured_fraction_theta_max 0.96
_diffrn_measurement_device_type 'Bruker APEX area-detector'
_diffrn_measurement_method '\f and \w'
_diffrn_radiation_monochromator graphite
_diffrn_radiation_source 'fine-focus sealed tube'
_diffrn_radiation_type MoK\a
_diffrn_radiation_wavelength 0.71073
_diffrn_reflns_av_R_equivalents 0.017
_diffrn_reflns_av_sigmaI/netI 0.030
_diffrn_reflns_limit_h_max 8
_diffrn_reflns_limit_h_min -8
_diffrn_reflns_limit_k_max 10
_diffrn_reflns_limit_k_min -9
_diffrn_reflns_limit_l_max 14
_diffrn_reflns_limit_l_min -8
_diffrn_reflns_number 3583
_diffrn_reflns_theta_full 27.5
_diffrn_reflns_theta_max 27.5
_diffrn_reflns_theta_min 1.8
_diffrn_standards_decay_% 0
_diffrn_standards_interval_count 0
_diffrn_standards_interval_time 0
_diffrn_standards_number 0
_exptl_absorpt_coefficient_mu 0.818
_exptl_absorpt_correction_T_max 0.791
_exptl_absorpt_correction_T_min 0.631
_exptl_absorpt_correction_type multi-scan
_exptl_absorpt_process_details '(SADABS; Sheldrick, 1996)'
_exptl_crystal_colour Colourless
_exptl_crystal_density_diffrn 1.551
_exptl_crystal_density_method 'not measured'
_exptl_crystal_description 'Irregular block'
_exptl_crystal_F_000 279
_exptl_crystal_size_max 0.30
_exptl_crystal_size_mid 0.30
_exptl_crystal_size_min 0.30
_refine_diff_density_max 0.34
_refine_diff_density_min -0.44
_refine_ls_extinction_method none
_refine_ls_goodness_of_fit_ref 1.10
_refine_ls_hydrogen_treatment mixed
_refine_ls_matrix_type full
_refine_ls_number_parameters 170
_refine_ls_number_reflns 2533
_refine_ls_number_restraints 7
_refine_ls_restrained_S_all 1.09
_refine_ls_R_factor_all 0.034
_refine_ls_R_factor_gt 0.033
_refine_ls_shift/su_max 0.001
_refine_ls_shift/su_mean 0.000
_refine_ls_structure_factor_coef Fsqd
_refine_ls_weighting_details 'calc w = 1/[\s^2^(Fo^2^)+(0.0639P)^2^+0.1241P] where P = (Fo^2^+2Fc^2^)/3'
_refine_ls_weighting_scheme calc
_refine_ls_wR_factor_gt 0.101
_refine_ls_wR_factor_ref 0.103
_reflns_number_gt 2371
_reflns_number_total 2533
_reflns_threshold_expression I>2\s(I)
_cod_data_source_file lh6494.cif
_cod_data_source_block I
_cod_depositor_comments
;
The following automatic conversions were performed:
'_symmetry_cell_setting' value 'Triclinic' changed to 'triclinic'
according to '/home/saulius/struct/CIF-dictionaries/cif_core.dic'
dictionary named 'cif_core.dic' version 2.4.1 from 2010-06-29.

Automatic conversion script
Id: cif_fix_enum 1527 2010-12-29 10:47:43Z saulius 

The following automatic conversions were performed:

'_symmetry_cell_setting' value 'Triclinic' changed to 'triclinic'
according to /home/saulius/struct/CIF-dictionaries/cif_core.dic
dictionary named 'cif_core.dic' version 2.4.1 from 2010-06-29.

Automatic conversion script
Id: cif_fix_values 1715 2011-07-08 13:25:40Z adriana 
;
_cod_database_code 2207006

loop_
_symmetry_equiv_pos_as_xyz
'x, y, z'
'-x, -y, -z'

loop_
_atom_site_label
_atom_site_fract_x
_atom_site_fract_y
_atom_site_fract_z
_atom_site_U_iso_or_equiv
_atom_site_adp_type
_atom_site_calc_flag
_atom_site_refinement_flags
_atom_site_occupancy
_atom_site_type_symbol
Mn1 0.5000 0.5000 0.5000 0.02680(10) Uani d S 1 Mn
S1 0.76209(6) 0.77318(5) 0.60325(4) 0.02796(14) Uani d . 1 S
O1 0.6080(2) 0.6616(2) 0.61130(10) 0.0336(3) Uani d . 1 O
O2 0.8591(2) 0.7975(2) 0.47630(10) 0.0387(3) Uani d . 1 O
O3 0.9264(2) 0.6918(2) 0.68250(10) 0.0393(3) Uani d . 1 O
O4 0.6561(2) 0.9388(2) 0.6393(2) 0.0490(4) Uani d . 1 O
O1W 0.7127(2) 0.2697(2) 0.5669(2) 0.0436(3) Uani d D 1 O
O2W 0.7402(2) 0.5661(2) 0.35820(10) 0.0402(3) Uani d D 1 O
N1 0.7835(2) 1.1000(2) 0.31070(10) 0.0343(3) Uani d D 1 N
C1 0.8195(5) 1.0192(3) 0.1990(2) 0.0579(6) Uani d . 1 C
C2 0.7765(4) 1.1479(3) 0.0887(2) 0.0462(5) Uani d . 1 C
C3 0.5881(5) 1.1732(4) 0.0408(2) 0.0685(7) Uani d . 1 C
C4 0.5510(6) 1.2864(4) -0.0636(3) 0.0832(9) Uani d . 1 C
C5 0.6980(6) 1.3766(3) -0.1193(2) 0.0764(9) Uani d . 1 C
C6 0.8841(5) 1.3559(3) -0.0713(2) 0.0697(8) Uani d . 1 C
C7 0.9243(4) 1.2418(3) 0.0325(2) 0.0568(6) Uani d . 1 C
H1W1 0.844(2) 0.248(3) 0.555(2) 0.057(7) Uiso d D 1 H
H1W2 0.685(4) 0.171(2) 0.589(2) 0.062(8) Uiso d D 1 H
H2W1 0.801(4) 0.632(3) 0.387(2) 0.066(8) Uiso d D 1 H
H2W2 0.848(3) 0.491(3) 0.345(2) 0.058(8) Uiso d D 1 H
H1N1 0.802(4) 1.025(2) 0.3740(10) 0.044(6) Uiso d D 1 H
H1N2 0.657(2) 1.155(3) 0.313(2) 0.056(7) Uiso d D 1 H
H1N3 0.867(3) 1.168(2) 0.314(2) 0.040(6) Uiso d D 1 H
H1A 0.7304 0.9357 0.2061 0.069 Uiso calc R 1 H
H1B 0.9632 0.9581 0.1900 0.069 Uiso calc R 1 H
H3 0.4858 1.1138 0.0790 0.082 Uiso calc R 1 H
H4 0.4247 1.3012 -0.0962 0.100 Uiso calc R 1 H
H5 0.6721 1.4522 -0.1899 0.092 Uiso calc R 1 H
H6 0.9835 1.4189 -0.1087 0.084 Uiso calc R 1 H
H7 1.0507 1.2280 0.0648 0.068 Uiso calc R 1 H

loop_
_atom_site_aniso_label
_atom_site_aniso_U_11
_atom_site_aniso_U_22
_atom_site_aniso_U_33
_atom_site_aniso_U_12
_atom_site_aniso_U_13
_atom_site_aniso_U_23
Mn1 0.0238(2) 0.0233(2) 0.0336(2) -0.00690(10) -0.00280(10) -0.00250(10)
S1 0.0242(2) 0.0238(2) 0.0365(2) -0.0084(2) -0.0045(2) -0.0002(2)
O1 0.0325(6) 0.0357(6) 0.0367(6) -0.0180(5) -0.0024(5) -0.0033(5)
O2 0.0339(6) 0.0416(7) 0.0393(7) -0.0147(5) -0.0017(5) 0.0059(5)
O3 0.0325(7) 0.0428(7) 0.0432(7) -0.0086(5) -0.0129(5) 0.0007(6)
O4 0.0452(8) 0.0276(6) 0.0735(10) -0.0078(6) 0.0011(7) -0.0097(6)
O1W 0.0287(7) 0.0292(6) 0.0685(9) -0.0052(5) -0.0081(6) 0.0080(6)
O2W 0.0363(7) 0.0399(7) 0.0439(7) -0.0118(6) 0.0040(6) -0.0048(6)
N1 0.0333(8) 0.0358(8) 0.0333(7) -0.0083(6) -0.0048(6) -0.0001(6)
C1 0.100(2) 0.0320(10) 0.0400(10) -0.0080(10) -0.0110(10) -0.0040(10)
C2 0.0710(10) 0.0360(10) 0.0330(10) -0.0130(10) -0.0050(10) -0.0050(10)
C3 0.083(2) 0.069(2) 0.061(2) -0.0350(10) -0.0170(10) 0.0030(10)
C4 0.098(2) 0.082(2) 0.074(2) -0.019(2) -0.042(2) 0.005(2)
C5 0.134(3) 0.0520(10) 0.0410(10) -0.015(2) -0.020(2) 0.0050(10)
C6 0.105(2) 0.057(2) 0.0470(10) -0.029(2) 0.0080(10) 0.0020(10)
C7 0.066(2) 0.0590(10) 0.0460(10) -0.0180(10) -0.0030(10) -0.0050(10)

loop_
_atom_type_symbol
_atom_type_description
_atom_type_scat_dispersion_real
_atom_type_scat_dispersion_imag
_atom_type_scat_source
C C 0.0033 0.0016 'International Tables Vol C Tables 4.2.6.8 and 6.1.1.4'
H H 0.0000 0.0000 'International Tables Vol C Tables 4.2.6.8 and 6.1.1.4'
N N 0.0061 0.0033 'International Tables Vol C Tables 4.2.6.8 and 6.1.1.4'
O O 0.0106 0.0060 'International Tables Vol C Tables 4.2.6.8 and 6.1.1.4'
S S 0.1246 0.1234 'International Tables Vol C Tables 4.2.6.8 and 6.1.1.4'
Mn Mn 0.3368 0.7283 'International Tables Vol C Tables 4.2.6.8 and 6.1.1.4'

loop_
_geom_angle_atom_site_label_1
_geom_angle_atom_site_label_2
_geom_angle_atom_site_label_3
_geom_angle_site_symmetry_3
_geom_angle
_geom_angle_publ_flag
O1 Mn1 O1 2_666 180 no
O1 Mn1 O1W . 93.24(5) yes
O1 Mn1 O1W 2_666 86.76(5) yes
O1 Mn1 O2W . 87.55(5) yes
O1 Mn1 O2W 2_666 92.45(5) yes
O1W Mn1 O1W 2_666 180 no
O1W Mn1 O2W . 90.30(5) yes
O1W Mn1 O2W 2_666 89.70(5) yes
O2W Mn1 O2W 2_666 180 no
O4 S1 O3 . 109.91(9) no
O4 S1 O1 . 108.97(8) no
O3 S1 O1 . 110.04(8) no
O4 S1 O2 . 110.22(8) no
O3 S1 O2 . 108.81(8) no
O1 S1 O2 . 108.87(7) no
S1 O1 Mn1 . 139.98(8) no
N1 C1 C2 . 112.6(2) no
C3 C2 C7 . 119.0(2) no
C3 C2 C1 . 120.0(2) no
C7 C2 C1 . 121.0(2) no
C2 C3 C4 . 120.2(3) no
C5 C4 C3 . 120.5(3) no
C4 C5 C6 . 120.0(2) no
C5 C6 C7 . 120.1(3) no
C6 C7 C2 . 120.1(3) no
Mn1 O1W H1W1 . 128(2) no
Mn1 O1W H1W2 . 127(2) no
H1W1 O1W H1W2 . 102(3) no
Mn1 O2W H2W1 . 105(2) no
Mn1 O2W H2W2 . 119(2) no
H2W1 O2W H2W2 . 96(3) no
C1 N1 H1N1 . 112(2) no
C1 N1 H1N2 . 105(2) no
H1N1 N1 H1N2 . 111(2) no
C1 N1 H1N3 . 114(2) no
H1N1 N1 H1N3 . 105(2) no
H1N2 N1 H1N3 . 111(2) no
N1 C1 H1A . 109.1 no
C2 C1 H1A . 109.1 no
N1 C1 H1B . 109.1 no
C2 C1 H1B . 109.1 no
H1A C1 H1B . 107.8 no
C2 C3 H3 . 119.9 no
C4 C3 H3 . 119.9 no
C5 C4 H4 . 119.7 no
C3 C4 H4 . 119.7 no
C4 C5 H5 . 120.0 no
C6 C5 H5 . 120.0 no
C5 C6 H6 . 119.9 no
C7 C6 H6 . 119.9 no
C6 C7 H7 . 119.9 no
C2 C7 H7 . 119.9 no

loop_
_geom_bond_atom_site_label_1
_geom_bond_atom_site_label_2
_geom_bond_site_symmetry_2
_geom_bond_distance
_geom_bond_publ_flag
Mn1 O1 . 2.2190(10) yes
Mn1 O1 2_666 2.2190(10) no
Mn1 O1W . 2.1590(10) yes
Mn1 O1W 2_666 2.1590(10) no
Mn1 O2W . 2.1880(10) yes
Mn1 O2W 2_666 2.1880(10) no
S1 O4 . 1.4580(10) no
S1 O3 . 1.4680(10) no
S1 O1 . 1.4780(10) no
S1 O2 . 1.4930(10) no
N1 C1 . 1.481(3) no
C1 C2 . 1.498(3) no
C2 C3 . 1.380(4) no
C2 C7 . 1.386(3) no
C3 C4 . 1.380(4) no
C4 C5 . 1.362(5) no
C5 C6 . 1.372(5) no
C6 C7 . 1.382(3) no
O1W H1W1 . 0.840(10) no
O1W H1W2 . 0.840(10) no
O2W H2W1 . 0.850(10) no
O2W H2W2 . 0.840(10) no
N1 H1N1 . 0.860(10) no
N1 H1N2 . 0.860(10) no
N1 H1N3 . 0.860(10) no
C1 H1A . 0.97 no
C1 H1B . 0.97 no
C3 H3 . 0.93 no
C4 H4 . 0.93 no
C5 H5 . 0.93 no
C6 H6 . 0.93 no
C7 H7 . 0.93 no

loop_
_geom_hbond_atom_site_label_D
_geom_hbond_atom_site_label_H
_geom_hbond_atom_site_label_A
_geom_hbond_site_symmetry_A
_geom_hbond_distance_DH
_geom_hbond_distance_HA
_geom_hbond_distance_DA
_geom_hbond_angle_DHA
_geom_hbond_publ_flag
O1W H1W1 O2 2_766 0.840(10) 1.910(10) 2.754(2) 178(3) yes
O1W H1W2 O4 1_545 0.840(10) 1.900(10) 2.740(2) 173(3) yes
O2W H2W1 O2 . 0.850(10) 1.920(10) 2.746(2) 164(3) yes
O2W H2W2 O3 2_766 0.840(10) 1.890(10) 2.726(2) 175(3) yes
N1 H1N1 O2 . 0.860(10) 1.990(10) 2.807(2) 160(2) yes
N1 H1N2 O1 2_676 0.860(10) 2.21(2) 2.991(2) 152(2) yes
N1 H1N3 O3 2_776 0.860(10) 1.950(10) 2.813(2) 176(2) yes

loop_
_geom_torsion_atom_site_label_1
_geom_torsion_atom_site_label_2
_geom_torsion_atom_site_label_3
_geom_torsion_atom_site_label_4
_geom_torsion_site_symmetry_1
_geom_torsion
_geom_torsion_publ_flag
O4 S1 O1 Mn1 . 128.50(10) no
O3 S1 O1 Mn1 . -111.00(10) no
O2 S1 O1 Mn1 . 8.20(10) no
O1W Mn1 O1 S1 . 92.10(10) no
O1W Mn1 O1 S1 2_666 -87.90(10) no
O2W Mn1 O1 S1 2_666 -178.00(10) no
O2W Mn1 O1 S1 . 2.00(10) no
N1 C1 C2 C3 . -98.6(3) no
N1 C1 C2 C7 . 82.0(3) no
C7 C2 C3 C4 . 2.1(4) no
C1 C2 C3 C4 . -177.3(3) no
C2 C3 C4 C5 . -1.2(5) no
C3 C4 C5 C6 . -0.4(5) no
C4 C5 C6 C7 . 1.0(5) no
C5 C6 C7 C2 . -0.1(4) no
C3 C2 C7 C6 . -1.4(4) no
C1 C2 C7 C6 . 177.9(2) no
